data_2220188
loop_
_publ_author_name
'Tian, Yan'
'Cui, Deliang'

_publ_section_title
;
 6-Bromo-2-naphthol--piperazine (2/1)
;
_journal_coeditor_code HB2836
_journal_issue 12
_journal_name_full 'Acta Crystallographica Section E'
_journal_page_first o2334
_journal_paper_doi 10.1107/S1600536808036878
_journal_volume 64
_journal_year 2008
_chemical_formula_iupac '2C10 H7 Br O, C4 H10 N2'
_chemical_formula_moiety '2(C10 H7 Br O), C4 H10 N2'
_chemical_formula_sum 'C24 H24 Br2 N2 O2'
_chemical_formula_weight 532.27
_chemical_name_systematic
;
6-Bromo-2-naphthol--piperazine (2/1)
;
_space_group_IT_number 14
_symmetry_cell_setting monoclinic
_symmetry_space_group_name_Hall '-P 2yn'
_symmetry_space_group_name_H-M 'P 1 21/n 1'
_atom_sites_solution_hydrogens geom
_atom_sites_solution_primary direct
_atom_sites_solution_secondary difmap
_audit_creation_method SHELXL-97
_cell_angle_alpha 90.00
_cell_angle_beta 108.238(2)
_cell_angle_gamma 90.00
_cell_formula_units_Z 4
_cell_length_a 10.1327(4)
_cell_length_b 16.2494(7)
_cell_length_c 14.3499(5)
_cell_measurement_reflns_used 3655
_cell_measurement_temperature 296(2)
_cell_measurement_theta_max 27.54
_cell_measurement_theta_min 2.51
_cell_volume 2244.02(15)
_computing_cell_refinement 'SAINT (Bruker, 2001)'
_computing_data_collection 'SMART (Bruker, 2001)'
_computing_data_reduction 'SAINT (Bruker, 2001)'
_computing_molecular_graphics 'SHELXTL (Sheldrick, 2008)'
_computing_publication_material 'SHELXTL (Sheldrick, 2008)'
_computing_structure_refinement 'SHELXL97 (Sheldrick, 2008)'
_computing_structure_solution 'SHELXS97 (Sheldrick, 2008)'
_diffrn_ambient_temperature 296(2)
_diffrn_detector_area_resol_mean 9.00
_diffrn_measured_fraction_theta_full 0.989
_diffrn_measured_fraction_theta_max 0.989
_diffrn_measurement_device_type 'Bruker SMART CCD'
_diffrn_measurement_method \w
_diffrn_radiation_monochromator graphite
_diffrn_radiation_source 'fine-focus sealed tube'
_diffrn_radiation_type MoK\a
_diffrn_radiation_wavelength 0.71073
_diffrn_reflns_av_R_equivalents 0.0349
_diffrn_reflns_av_sigmaI/netI 0.0498
_diffrn_reflns_limit_h_max 13
_diffrn_reflns_limit_h_min -13
_diffrn_reflns_limit_k_max 21
_diffrn_reflns_limit_k_min -20
_diffrn_reflns_limit_l_max 18
_diffrn_reflns_limit_l_min -18
_diffrn_reflns_number 16751
_diffrn_reflns_theta_full 27.64
_diffrn_reflns_theta_max 27.64
_diffrn_reflns_theta_min 1.95
_exptl_absorpt_coefficient_mu 3.635
_exptl_absorpt_correction_T_max 0.713
_exptl_absorpt_correction_T_min 0.409
_exptl_absorpt_correction_type multi-scan
_exptl_absorpt_process_details '(SADABS; Bruker, 2001)'
_exptl_crystal_colour colourless
_exptl_crystal_density_diffrn 1.575
_exptl_crystal_density_method 'not measured'
_exptl_crystal_description plate
_exptl_crystal_F_000 1072
_exptl_crystal_size_max 0.30
_exptl_crystal_size_mid 0.30
_exptl_crystal_size_min 0.10
_refine_diff_density_max 0.522
_refine_diff_density_min -0.394
_refine_ls_extinction_method none
_refine_ls_goodness_of_fit_ref 1.001
_refine_ls_hydrogen_treatment constr
_refine_ls_matrix_type full
_refine_ls_number_parameters 271
_refine_ls_number_reflns 5164
_refine_ls_number_restraints 0
_refine_ls_restrained_S_all 1.001
_refine_ls_R_factor_all 0.0993
_refine_ls_R_factor_gt 0.0405
_refine_ls_shift/su_max 0.001
_refine_ls_shift/su_mean 0.000
_refine_ls_structure_factor_coef Fsqd
_refine_ls_weighting_details 'calc w=1/[\s^2^(Fo^2^)+(0.046P)^2^+0.5753P] where P=(Fo^2^+2Fc^2^)/3'
_refine_ls_weighting_scheme calc
_refine_ls_wR_factor_gt 0.0888
_refine_ls_wR_factor_ref 0.1071
_reflns_number_gt 2857
_reflns_number_total 5164
_reflns_threshold_expression I>2\s(I)
_cod_data_source_file hb2836.cif
_cod_data_source_block I
_cod_depositor_comments
;
The following automatic conversions were performed:
'_symmetry_cell_setting' value 'Monoclinic' changed to 'monoclinic'
according to '/home/saulius/struct/CIF-dictionaries/cif_core.dic'
dictionary named 'cif_core.dic' version 2.4.1 from 2010-06-29.

Automatic conversion script
Id: cif_fix_enum 1527 2010-12-29 10:47:43Z saulius 

The following automatic conversions were performed:

'_symmetry_cell_setting' value 'Monoclinic' changed to 'monoclinic'
according to /home/saulius/struct/CIF-dictionaries/cif_core.dic
dictionary named 'cif_core.dic' version 2.4.1 from 2010-06-29.

Automatic conversion script
Id: cif_fix_values 1715 2011-07-08 13:25:40Z adriana 
;
_cod_original_sg_symbol_H-M 'P 21/n'
_cod_database_code 2220188
_cod_database_fobs_code 2220188

loop_
_symmetry_equiv_pos_as_xyz
'x, y, z'
'-x+1/2, y+1/2, -z+1/2'
'-x, -y, -z'
'x-1/2, -y-1/2, z-1/2'

loop_
_atom_site_type_symbol
_atom_site_label
_atom_site_fract_x
_atom_site_fract_y
_atom_site_fract_z
_atom_site_U_iso_or_equiv
_atom_site_adp_type
_atom_site_calc_flag
_atom_site_refinement_flags
_atom_site_occupancy
Br Br1 0.90393(4) 0.69713(3) 1.25794(3) 0.07368(16) Uani d . 1
O O1 0.5253(2) 0.59439(15) 0.67377(16) 0.0644(7) Uani d . 1
H H1B 0.4423 0.5842 0.6586 0.097 Uiso d R 1
C C1 0.6945(3) 0.6429(2) 0.8149(2) 0.0513(8) Uani d . 1
H H1A 0.7491 0.6579 0.7762 0.062 Uiso calc R 1
C C2 0.5696(3) 0.6067(2) 0.7733(2) 0.0500(8) Uani d . 1
C C3 0.4883(3) 0.5817(2) 0.8315(2) 0.0528(8) Uani d . 1
H H3A 0.4037 0.5556 0.8023 0.063 Uiso calc R 1
C C4 0.5317(3) 0.59511(19) 0.9301(2) 0.0521(8) Uani d . 1
H H4A 0.4763 0.5783 0.9674 0.062 Uiso calc R 1
C C5 0.6582(3) 0.63370(18) 0.9756(2) 0.0452(8) Uani d . 1
C C6 0.7088(3) 0.64743(19) 1.0793(2) 0.0520(8) Uani d . 1
H H6A 0.6553 0.6318 1.1184 0.062 Uiso calc R 1
C C7 0.8328(3) 0.6827(2) 1.1201(2) 0.0518(8) Uani d . 1
C C8 0.9161(3) 0.70853(19) 1.0628(3) 0.0567(9) Uani d . 1
H H8A 1.0010 0.7341 1.0924 0.068 Uiso calc R 1
C C9 0.8716(3) 0.6958(2) 0.9645(3) 0.0558(9) Uani d . 1
H H9A 0.9273 0.7122 0.9272 0.067 Uiso calc R 1
C C10 0.7427(3) 0.65831(18) 0.9179(2) 0.0445(7) Uani d . 1
C C21 0.1839(3) 0.6015(2) 0.5035(3) 0.0640(10) Uani d . 1
H H21A 0.1860 0.6602 0.5158 0.077 Uiso calc R 1
H H21B 0.0877 0.5847 0.4757 0.077 Uiso calc R 1
C C22 0.2618(3) 0.5824(2) 0.4333(2) 0.0560(9) Uani d . 1
H H22A 0.2186 0.6104 0.3715 0.067 Uiso calc R 1
H H22B 0.3567 0.6020 0.4597 0.067 Uiso calc R 1
C C23 0.3232(3) 0.4493(2) 0.5094(2) 0.0601(9) Uani d . 1
H H23A 0.4194 0.4658 0.5383 0.072 Uiso calc R 1
H H23B 0.3209 0.3905 0.4974 0.072 Uiso calc R 1
C C24 0.2437(4) 0.4687(3) 0.5782(3) 0.0710(11) Uani d . 1
H H24A 0.1480 0.4510 0.5501 0.085 Uiso calc R 1
H H24B 0.2838 0.4396 0.6396 0.085 Uiso calc R 1
N N1 0.2484(3) 0.5572(2) 0.5960(2) 0.0669(8) Uani d . 1
H H1C 0.1994 0.5750 0.6287 0.100 Uiso d R 1
N N2 0.2616(3) 0.49323(18) 0.41684(19) 0.0567(7) Uani d . 1
H H2A 0.3047 0.4879 0.3813 0.085 Uiso d R 1
Br Br2 0.41434(4) 0.63994(3) 1.24310(3) 0.07881(17) Uani d . 1
O O2 -0.0266(2) 0.59459(14) 0.65772(15) 0.0587(6) Uani d . 1
H H2B -0.0912 0.5604 0.6430 0.088 Uiso d R 1
C C11 0.1170(3) 0.65519(19) 0.8032(2) 0.0436(7) Uani d . 1
H H11A 0.1287 0.7005 0.7670 0.052 Uiso calc R 1
C C12 0.0343(3) 0.59134(18) 0.7567(2) 0.0429(7) Uani d . 1
C C13 0.0169(3) 0.52264(18) 0.8108(2) 0.0470(8) Uani d . 1
H H13A -0.0407 0.4797 0.7795 0.056 Uiso calc R 1
C C14 0.0843(3) 0.51849(18) 0.9094(2) 0.0450(7) Uani d . 1
H H14A 0.0734 0.4720 0.9441 0.054 Uiso calc R 1
C C15 0.1700(3) 0.58307(17) 0.9598(2) 0.0388(7) Uani d . 1
C C16 0.2394(3) 0.58006(19) 1.0613(2) 0.0458(8) Uani d . 1
H H16A 0.2318 0.5338 1.0973 0.055 Uiso calc R 1
C C17 0.3176(3) 0.6450(2) 1.1062(2) 0.0489(8) Uani d . 1
C C18 0.3303(3) 0.7159(2) 1.0545(2) 0.0533(8) Uani d . 1
H H18A 0.3826 0.7603 1.0873 0.064 Uiso calc R 1
C C19 0.2665(3) 0.71977(19) 0.9567(2) 0.0499(8) Uani d . 1
H H19A 0.2765 0.7668 0.9225 0.060 Uiso calc R 1
C C20 0.1845(3) 0.65347(18) 0.9052(2) 0.0395(7) Uani d . 1

loop_
_atom_site_aniso_label
_atom_site_aniso_U_11
_atom_site_aniso_U_22
_atom_site_aniso_U_33
_atom_site_aniso_U_12
_atom_site_aniso_U_13
_atom_site_aniso_U_23
Br1 0.0786(3) 0.0808(3) 0.0568(3) -0.0023(2) 0.0141(2) -0.0183(2)
O1 0.0537(13) 0.0915(19) 0.0459(14) 0.0005(13) 0.0124(11) -0.0070(13)
C1 0.049(2) 0.055(2) 0.054(2) 0.0111(16) 0.0221(17) 0.0048(16)
C2 0.0456(19) 0.054(2) 0.049(2) 0.0120(16) 0.0124(16) 0.0006(16)
C3 0.0442(18) 0.060(2) 0.053(2) 0.0006(16) 0.0131(16) -0.0032(17)
C4 0.0430(18) 0.058(2) 0.060(2) 0.0009(16) 0.0223(16) 0.0040(17)
C5 0.0406(17) 0.0422(18) 0.055(2) 0.0082(15) 0.0182(15) 0.0014(15)
C6 0.051(2) 0.053(2) 0.055(2) 0.0066(17) 0.0208(17) -0.0032(17)
C7 0.052(2) 0.047(2) 0.053(2) 0.0073(16) 0.0131(17) -0.0075(16)
C8 0.051(2) 0.048(2) 0.069(2) 0.0036(16) 0.0162(18) -0.0050(17)
C9 0.050(2) 0.054(2) 0.069(2) 0.0040(17) 0.0269(18) 0.0024(18)
C10 0.0386(17) 0.0399(18) 0.057(2) 0.0070(14) 0.0179(15) 0.0027(15)
C21 0.0451(19) 0.072(3) 0.073(3) 0.0027(18) 0.0160(18) -0.006(2)
C22 0.0477(19) 0.067(2) 0.051(2) -0.0040(18) 0.0116(16) 0.0067(17)
C23 0.0415(18) 0.061(2) 0.072(2) -0.0067(17) 0.0090(17) -0.0002(19)
C24 0.045(2) 0.107(3) 0.056(2) -0.016(2) 0.0079(17) 0.021(2)
N1 0.0517(17) 0.103(3) 0.0512(18) -0.0028(17) 0.0240(14) -0.0125(18)
N2 0.0468(15) 0.073(2) 0.0480(16) -0.0084(15) 0.0109(13) -0.0097(15)
Br2 0.0957(3) 0.0887(3) 0.0446(2) -0.0178(2) 0.0114(2) -0.00418(19)
O2 0.0544(13) 0.0687(16) 0.0464(14) -0.0138(12) 0.0064(11) 0.0010(11)
C11 0.0386(17) 0.0419(18) 0.0513(19) 0.0011(14) 0.0153(15) 0.0094(15)
C12 0.0347(16) 0.047(2) 0.0464(19) 0.0035(15) 0.0110(14) 0.0000(15)
C13 0.0427(17) 0.0382(18) 0.056(2) -0.0048(14) 0.0095(15) -0.0056(15)
C14 0.0477(17) 0.0337(17) 0.054(2) 0.0003(15) 0.0163(15) 0.0046(15)
C15 0.0359(16) 0.0357(17) 0.0458(18) 0.0038(13) 0.0141(14) 0.0001(14)
C16 0.0447(18) 0.0460(19) 0.049(2) 0.0014(15) 0.0182(15) 0.0042(15)
C17 0.0495(18) 0.056(2) 0.0416(18) 0.0002(16) 0.0151(15) -0.0034(16)
C18 0.057(2) 0.049(2) 0.055(2) -0.0079(16) 0.0181(17) -0.0094(16)
C19 0.057(2) 0.0390(19) 0.054(2) -0.0082(15) 0.0184(17) -0.0020(15)
C20 0.0337(15) 0.0402(18) 0.0458(18) 0.0044(13) 0.0144(14) 0.0004(14)

loop_
_atom_type_symbol
_atom_type_description
_atom_type_scat_dispersion_real
_atom_type_scat_dispersion_imag
_atom_type_scat_source
C C 0.0033 0.0016 'International Tables Vol C Tables 4.2.6.8 and 6.1.1.4'
H H 0.0000 0.0000 'International Tables Vol C Tables 4.2.6.8 and 6.1.1.4'
N N 0.0061 0.0033 'International Tables Vol C Tables 4.2.6.8 and 6.1.1.4'
O O 0.0106 0.0060 'International Tables Vol C Tables 4.2.6.8 and 6.1.1.4'
Br Br -0.2901 2.4595 'International Tables Vol C Tables 4.2.6.8 and 6.1.1.4'

loop_
_geom_angle_atom_site_label_1
_geom_angle_atom_site_label_2
_geom_angle_atom_site_label_3
_geom_angle
C2 O1 H1B 106.3
C2 C1 C10 120.2(3)
C2 C1 H1A 119.9
C10 C1 H1A 119.9
C1 C2 O1 118.7(3)
C1 C2 C3 120.3(3)
O1 C2 C3 121.0(3)
C4 C3 C2 120.8(3)
C4 C3 H3A 119.6
C2 C3 H3A 119.6
C3 C4 C5 120.7(3)
C3 C4 H4A 119.6
C5 C4 H4A 119.6
C4 C5 C10 119.1(3)
C4 C5 C6 122.4(3)
C10 C5 C6 118.4(3)
C7 C6 C5 120.3(3)
C7 C6 H6A 119.9
C5 C6 H6A 119.9
C6 C7 C8 121.4(3)
C6 C7 Br1 120.6(3)
C8 C7 Br1 118.0(3)
C9 C8 C7 119.7(3)
C9 C8 H8A 120.1
C7 C8 H8A 120.1
C8 C9 C10 121.2(3)
C8 C9 H9A 119.4
C10 C9 H9A 119.4
C9 C10 C5 118.9(3)
C9 C10 C1 122.3(3)
C5 C10 C1 118.8(3)
N1 C21 C22 109.2(3)
N1 C21 H21A 109.9
C22 C21 H21A 109.9
N1 C21 H21B 109.9
C22 C21 H21B 109.9
H21A C21 H21B 108.3
N2 C22 C21 109.8(3)
N2 C22 H22A 109.7
C21 C22 H22A 109.7
N2 C22 H22B 109.7
C21 C22 H22B 109.7
H22A C22 H22B 108.2
N2 C23 C24 109.4(3)
N2 C23 H23A 109.8
C24 C23 H23A 109.8
N2 C23 H23B 109.8
C24 C23 H23B 109.8
H23A C23 H23B 108.2
N1 C24 C23 109.2(3)
N1 C24 H24A 109.8
C23 C24 H24A 109.8
N1 C24 H24B 109.8
C23 C24 H24B 109.8
H24A C24 H24B 108.3
C24 N1 C21 110.0(3)
C24 N1 H1C 116.5
C21 N1 H1C 99.4
C23 N2 C22 110.9(3)
C23 N2 H2A 112.0
C22 N2 H2A 104.1
C12 O2 H2B 107.6
C12 C11 C20 121.1(3)
C12 C11 H11A 119.5
C20 C11 H11A 119.5
O2 C12 C11 119.3(3)
O2 C12 C13 121.0(3)
C11 C12 C13 119.8(3)
C14 C13 C12 120.3(3)
C14 C13 H13A 119.9
C12 C13 H13A 119.9
C13 C14 C15 121.5(3)
C13 C14 H14A 119.3
C15 C14 H14A 119.3
C16 C15 C14 122.3(3)
C16 C15 C20 119.7(3)
C14 C15 C20 118.1(3)
C17 C16 C15 119.6(3)
C17 C16 H16A 120.2
C15 C16 H16A 120.2
C16 C17 C18 121.7(3)
C16 C17 Br2 119.5(2)
C18 C17 Br2 118.7(2)
C19 C18 C17 119.7(3)
C19 C18 H18A 120.1
C17 C18 H18A 120.1
C18 C19 C20 121.2(3)
C18 C19 H19A 119.4
C20 C19 H19A 119.4
C11 C20 C19 122.8(3)
C11 C20 C15 119.3(3)
C19 C20 C15 117.9(3)

loop_
_geom_bond_atom_site_label_1
_geom_bond_atom_site_label_2
_geom_bond_distance
Br1 C7 1.896(3)
O1 C2 1.371(4)
O1 H1B 0.8168
C1 C2 1.353(4)
C1 C10 1.427(4)
C1 H1A 0.9300
C2 C3 1.405(4)
C3 C4 1.361(4)
C3 H3A 0.9300
C4 C5 1.392(4)
C4 H4A 0.9300
C5 C10 1.423(4)
C5 C6 1.431(4)
C6 C7 1.338(4)
C6 H6A 0.9300
C7 C8 1.414(5)
C8 C9 1.355(4)
C8 H8A 0.9300
C9 C10 1.406(4)
C9 H9A 0.9300
C21 N1 1.470(4)
C21 C22 1.495(4)
C21 H21A 0.9700
C21 H21B 0.9700
C22 N2 1.468(4)
C22 H22A 0.9700
C22 H22B 0.9700
C23 N2 1.464(4)
C23 C24 1.490(5)
C23 H23A 0.9700
C23 H23B 0.9700
C24 N1 1.460(5)
C24 H24A 0.9700
C24 H24B 0.9700
N1 H1C 0.8336
N2 H2A 0.7730
Br2 C17 1.903(3)
O2 C12 1.360(3)
O2 H2B 0.8329
C11 C12 1.369(4)
C11 C20 1.408(4)
C11 H11A 0.9300
C12 C13 1.403(4)
C13 C14 1.367(4)
C13 H13A 0.9300
C14 C15 1.409(4)
C14 H14A 0.9300
C15 C16 1.406(4)
C15 C20 1.420(4)
C16 C17 1.356(4)
C16 H16A 0.9300
C17 C18 1.398(4)
C18 C19 1.350(4)
C18 H18A 0.9300
C19 C20 1.419(4)
C19 H19A 0.9300

loop_
_geom_hbond_atom_site_label_D
_geom_hbond_atom_site_label_H
_geom_hbond_atom_site_label_A
_geom_hbond_site_symmetry_A
_geom_hbond_distance_DH
_geom_hbond_distance_HA
_geom_hbond_distance_DA
_geom_hbond_angle_DHA
O1 H1B N1 . 0.82 1.94 2.743(4) 168
O2 H2B N2 3_566 0.83 1.88 2.694(4) 163
N1 H1C O2 . 0.83 2.47 3.235(4) 152
N2 H2A O1 3_666 0.77 2.50 3.184(4) 149
C4 H4A Cg5 1_555 0.93 2.77 3.471(3) 133
C14 H14A Cg2 3_667 0.93 2.68 3.371(3) 132
C16 H16A Cg1 3_667 0.93 2.90 3.570(3) 130
C21 H21A Cg2 4_464 0.97 2.93 3.831(3) 156

loop_
_geom_torsion_atom_site_label_1
_geom_torsion_atom_site_label_2
_geom_torsion_atom_site_label_3
_geom_torsion_atom_site_label_4
_geom_torsion
C10 C1 C2 O1 178.7(3)
C10 C1 C2 C3 -1.9(5)
C1 C2 C3 C4 1.6(5)
O1 C2 C3 C4 -179.0(3)
C2 C3 C4 C5 -0.3(5)
C3 C4 C5 C10 -0.7(5)
C3 C4 C5 C6 -178.7(3)
C4 C5 C6 C7 178.1(3)
C10 C5 C6 C7 0.1(4)
C5 C6 C7 C8 1.0(5)
C5 C6 C7 Br1 -177.5(2)
C6 C7 C8 C9 -1.5(5)
Br1 C7 C8 C9 177.0(2)
C7 C8 C9 C10 0.9(5)
C8 C9 C10 C5 0.2(5)
C8 C9 C10 C1 -178.9(3)
C4 C5 C10 C9 -178.8(3)
C6 C5 C10 C9 -0.7(4)
C4 C5 C10 C1 0.3(4)
C6 C5 C10 C1 178.4(3)
C2 C1 C10 C9 -179.9(3)
C2 C1 C10 C5 1.0(4)
N1 C21 C22 N2 58.1(4)
N2 C23 C24 N1 -59.7(4)
C23 C24 N1 C21 61.2(3)
C22 C21 N1 C24 -60.3(4)
C24 C23 N2 C22 58.6(3)
C21 C22 N2 C23 -58.0(3)
C20 C11 C12 O2 -178.6(2)
C20 C11 C12 C13 -0.4(4)
O2 C12 C13 C14 176.8(3)
C11 C12 C13 C14 -1.3(4)
C12 C13 C14 C15 1.4(4)
C13 C14 C15 C16 179.6(3)
C13 C14 C15 C20 0.2(4)
C14 C15 C16 C17 -178.3(3)
C20 C15 C16 C17 1.2(4)
C15 C16 C17 C18 0.6(5)
C15 C16 C17 Br2 -178.8(2)
C16 C17 C18 C19 -1.7(5)
Br2 C17 C18 C19 177.7(2)
C17 C18 C19 C20 1.0(5)
C12 C11 C20 C19 -177.4(3)
C12 C11 C20 C15 2.0(4)
C18 C19 C20 C11 -179.7(3)
C18 C19 C20 C15 0.8(4)
C16 C15 C20 C11 178.7(3)
C14 C15 C20 C11 -1.9(4)
C16 C15 C20 C19 -1.8(4)
C14 C15 C20 C19 177.6(3)

loop_
_cod_related_entry_id
_cod_related_entry_database
_cod_related_entry_code
1 ChemSpider 30655662
